data_4078459
loop_
_publ_author_name
'Kameo, Hajime'
'Hashimoto, Yasuhiro'
'Nakazawa, Hiroshi'

_publ_section_title
;
 Synthesis of Iridaboratranes Bearing Phosphine-Tethered Borane:
 Reversible CO/PR3(R = Me, OMe, OEt) Substitution Reactions Induced by a
 \s-Electron-Acceptor Borane Ligand
;
_journal_issue 11
_journal_name_full Organometallics
_journal_page_first 4251
_journal_paper_doi 10.1021/om300216g
_journal_volume 31
_journal_year 2012
_chemical_formula_moiety 'C55 H43 B Ir O P3, C4 H8 O, 0.5(C12 H24 O6)'
_chemical_formula_sum 'C65 H63 B Ir O5 P3'
_chemical_formula_weight 1220.07
_space_group_IT_number 15
_symmetry_cell_setting monoclinic
_symmetry_Int_Tables_number 15
_symmetry_space_group_name_Hall '-C 2yc'
_symmetry_space_group_name_H-M 'C 1 2/c 1'
_cell_angle_alpha 90.00
_cell_angle_beta 123.705(4)
_cell_angle_gamma 90.00
_cell_formula_units_Z 8
_cell_length_a 29.684(3)
_cell_length_b 21.3585(17)
_cell_length_c 21.512(2)
_cell_measurement_reflns_used 10634
_cell_measurement_temperature 200(2)
_cell_measurement_theta_max 27.4835
_cell_measurement_theta_min 4.0191
_cell_volume 11346.1(19)
_computing_cell_refinement CrystalClear
_computing_data_collection 'CrystalClear (Rigaku, 2001)'
_computing_molecular_graphics 'Ortep-3 for Windows (Farrugia, 1997)'
_computing_publication_material SHELXL97
_computing_structure_refinement 'SHELXL-97 (Sheldrick, 1997)'
_computing_structure_solution 'SIR97 (Altomare <i>et al.</i>,  1999)'
_diffrn_ambient_temperature 200(2)
_diffrn_detector_area_resol_mean 7.32
_diffrn_measured_fraction_theta_full 0.980
_diffrn_measured_fraction_theta_max 0.980
_diffrn_measurement_details
;
scan:
    Number of images: 1800
               Slice: -80.0000 - 100.0000
         Image width: 0.1000
            Exp time: 18.0000
       Rotation axis: Phi
               Omega: 0.0000
                 Chi: 0.0000
                 Phi: 0.0000
                 XTD: 55.3295
              2theta: 24.7030
scan:
    Number of images: 600
               Slice: -15.0000 - 45.0000
         Image width: 0.1000
            Exp time: 18.0000
       Rotation axis: Omega
               Omega: 0.0000
                 Chi: 90.0000
                 Phi: 0.0000
                 XTD: 55.3295
              2theta: 24.7030
scan:
    Number of images: 600
               Slice: -15.0000 - 45.0000
         Image width: 0.1000
            Exp time: 18.0000
       Rotation axis: Omega
               Omega: 0.0000
                 Chi: 90.0000
                 Phi: 90.0000
                 XTD: 55.3295
              2theta: 24.7030
scan:
    Number of images: 600
               Slice: -15.0000 - 45.0000
         Image width: 0.1000
            Exp time: 18.0000
       Rotation axis: Omega
               Omega: 0.0000
                 Chi: 90.0000
                 Phi: 180.0000
                 XTD: 55.3295
              2theta: 24.7030
scan:
    Number of images: 600
               Slice: -15.0000 - 45.0000
         Image width: 0.1000
            Exp time: 18.0000
       Rotation axis: Omega
               Omega: 0.0000
                 Chi: 90.0000
                 Phi: 270.0000
                 XTD: 55.3295
              2theta: 24.7030

;
_diffrn_measurement_device 'Mercury CCD (2x2 bin mode)'
_diffrn_measurement_device_details 'AFC7: Eulerian 3-circle'
_diffrn_measurement_device_type 'Rigaku/MSC Mercury CCD'
_diffrn_measurement_method '\w or \f'
_diffrn_radiation_detector CCD
_diffrn_radiation_monochromator 'Graphite Monochromator'
_diffrn_radiation_source 'Rotating Anode'
_diffrn_radiation_type MoK\a
_diffrn_radiation_wavelength 0.71070
_diffrn_reflns_av_R_equivalents 0.0897
_diffrn_reflns_av_sigmaI/netI 0.0839
_diffrn_reflns_limit_h_max 36
_diffrn_reflns_limit_h_min -37
_diffrn_reflns_limit_k_max 14
_diffrn_reflns_limit_k_min -26
_diffrn_reflns_limit_l_max 27
_diffrn_reflns_limit_l_min -22
_diffrn_reflns_number 39953
_diffrn_reflns_reduction_process 'Lp corrections applied'
_diffrn_reflns_theta_full 26.50
_diffrn_reflns_theta_max 26.50
_diffrn_reflns_theta_min 4.05
_diffrn_source_current 250.0000
_diffrn_source_power 15.0000
_diffrn_source_voltage 60.0000
_exptl_absorpt_coefficient_mu 2.488
_exptl_absorpt_correction_T_max 0.8651
_exptl_absorpt_correction_T_min 0.8258
_exptl_absorpt_correction_type multi-scan
_exptl_absorpt_process_details '(Jacobson, 1998)'
_exptl_crystal_colour Colorless
_exptl_crystal_density_diffrn 1.428
_exptl_crystal_density_method 'not measured'
_exptl_crystal_description Prism
_exptl_crystal_F_000 4960
_exptl_crystal_preparation 'mounted on the CryoLoop with Palaton oil and placed in N2 stream at 200(2) K'
_exptl_crystal_size_max 0.08
_exptl_crystal_size_mid 0.08
_exptl_crystal_size_min 0.06
_refine_diff_density_max 2.348
_refine_diff_density_min -1.943
_refine_diff_density_rms 0.180
_refine_ls_extinction_method none
_refine_ls_goodness_of_fit_ref 1.163
_refine_ls_hydrogen_treatment constr
_refine_ls_matrix_type full
_refine_ls_number_parameters 608
_refine_ls_number_reflns 11538
_refine_ls_number_restraints 0
_refine_ls_restrained_S_all 1.163
_refine_ls_R_factor_all 0.1241
_refine_ls_R_factor_gt 0.0972
_refine_ls_shift/su_max 0.001
_refine_ls_shift/su_mean 0.000
_refine_ls_structure_factor_coef Fsqd
_refine_ls_weighting_details 'calc w=1/[\s^2^(Fo^2^)+(0.0340P)^2^+364.4679P] where P=(Fo^2^+2Fc^2^)/3'
_refine_ls_weighting_scheme calc
_refine_ls_wR_factor_gt 0.1870
_refine_ls_wR_factor_ref 0.2007
_reflns_number_gt 9141
_reflns_number_total 11538
_reflns_threshold_expression >2sigma(I)
_cod_data_source_file om300216g_si_002.cif
_cod_data_source_block 1-Ir
_cod_depositor_comments
;
The following automatic conversions were performed:

'_exptl_absorpt_correction_type' value 'Multi-scan' changed to
'multi-scan' according to
/home/saulius/struct/CIF-dictionaries/cif_core.dic dictionary named
'cif_core.dic' version 2.4.1 from 2010-06-29.

Automatic conversion script
Id: cif_fix_values 1891 2012-01-12 08:04:46Z andrius 
;
_cod_original_cell_volume 11346(2)
_cod_original_sg_symbol_H-M C2/c
_cod_database_code 4078459

loop_
_symmetry_equiv_pos_as_xyz
'x, y, z'
'-x, y, -z+1/2'
'x+1/2, y+1/2, z'
'-x+1/2, y+1/2, -z+1/2'
'-x, -y, -z'
'x, -y, z-1/2'
'-x+1/2, -y+1/2, -z'
'x+1/2, -y+1/2, z-1/2'

loop_
_atom_site_label
_atom_site_type_symbol
_atom_site_fract_x
_atom_site_fract_y
_atom_site_fract_z
_atom_site_U_iso_or_equiv
_atom_site_adp_type
_atom_site_occupancy
_atom_site_symmetry_multiplicity
_atom_site_calc_flag
_atom_site_refinement_flags
_atom_site_disorder_assembly
_atom_site_disorder_group
Ir1 Ir 0.239846(17) 0.01305(2) 0.16444(2) 0.02975(13) Uani 1 1 d . . .
C1 C 0.2890(5) 0.0421(6) 0.1378(5) 0.043(3) Uani 1 1 d . . .
O1 O 0.3182(4) 0.0616(5) 0.1242(6) 0.067(3) Uani 1 1 d . . .
B1 B 0.1800(5) -0.0154(6) 0.1971(6) 0.032(2) Uani 1 1 d . . .
P1 P 0.30368(11) -0.01156(15) 0.28785(13) 0.0327(6) Uani 1 1 d . . .
P2 P 0.21666(11) -0.08896(12) 0.11571(13) 0.0273(5) Uani 1 1 d . . .
P3 P 0.15992(11) 0.06243(13) 0.07452(13) 0.0286(6) Uani 1 1 d . . .
C2 C 0.2130(4) -0.0438(5) 0.2823(5) 0.032(2) Uani 1 1 d . . .
C3 C 0.1852(5) -0.0710(6) 0.3124(6) 0.037(3) Uani 1 1 d . . .
H3A H 0.1469 -0.0751 0.2819 0.044 Uiso 1 1 calc R . .
C4 C 0.2141(6) -0.0919(6) 0.3869(6) 0.048(3) Uani 1 1 d . . .
H4A H 0.1953 -0.1128 0.4050 0.057 Uiso 1 1 calc R . .
C5 C 0.2685(6) -0.0828(6) 0.4338(6) 0.044(3) Uani 1 1 d . . .
H5A H 0.2869 -0.0934 0.4852 0.053 Uiso 1 1 calc R . .
C6 C 0.2969(5) -0.0578(5) 0.4055(6) 0.039(3) Uani 1 1 d . . .
H6A H 0.3350 -0.0522 0.4373 0.047 Uiso 1 1 calc R . .
C7 C 0.2690(4) -0.0410(5) 0.3301(5) 0.033(2) Uani 1 1 d . . .
C8 C 0.3437(5) 0.0544(5) 0.3484(6) 0.039(3) Uani 1 1 d . . .
C9 C 0.3161(6) 0.1083(7) 0.3468(6) 0.056(4) Uani 1 1 d . . .
H9A H 0.2778 0.1106 0.3133 0.067 Uiso 1 1 calc R . .
C10 C 0.3445(8) 0.1589(8) 0.3943(8) 0.072(5) Uani 1 1 d . . .
H10A H 0.3259 0.1958 0.3924 0.087 Uiso 1 1 calc R . .
C11 C 0.4008(8) 0.1543(9) 0.4446(9) 0.080(5) Uani 1 1 d . . .
H11A H 0.4203 0.1882 0.4775 0.095 Uiso 1 1 calc R . .
C12 C 0.4282(8) 0.1018(10) 0.4469(9) 0.083(6) Uani 1 1 d . . .
H12A H 0.4665 0.0997 0.4804 0.100 Uiso 1 1 calc R . .
C13 C 0.4000(6) 0.0515(8) 0.4000(7) 0.061(4) Uani 1 1 d . . .
H13A H 0.4191 0.0146 0.4030 0.073 Uiso 1 1 calc R . .
C14 C 0.3582(5) -0.0668(6) 0.3096(6) 0.046(3) Uani 1 1 d . . .
C15 C 0.3702(5) -0.1188(7) 0.3569(7) 0.055(4) Uani 1 1 d . . .
H15A H 0.3486 -0.1287 0.3755 0.067 Uiso 1 1 calc R . .
C16 C 0.4157(7) -0.1553(8) 0.3754(8) 0.072(5) Uani 1 1 d . . .
H16A H 0.4249 -0.1905 0.4073 0.087 Uiso 1 1 calc R . .
C17 C 0.4470(6) -0.1414(10) 0.3485(9) 0.084(6) Uani 1 1 d . . .
H17A H 0.4784 -0.1657 0.3638 0.100 Uiso 1 1 calc R . .
C18 C 0.4332(6) -0.0919(9) 0.2987(8) 0.075(5) Uani 1 1 d . . .
H18A H 0.4537 -0.0834 0.2779 0.090 Uiso 1 1 calc R . .
C19 C 0.3883(5) -0.0547(8) 0.2801(7) 0.058(4) Uani 1 1 d . . .
H19A H 0.3785 -0.0206 0.2466 0.070 Uiso 1 1 calc R . .
C20 C 0.1369(4) -0.0675(5) 0.1370(5) 0.030(2) Uani 1 1 d . . .
C21 C 0.0866(5) -0.0796(5) 0.1268(6) 0.034(2) Uani 1 1 d . . .
H21A H 0.0771 -0.0575 0.1563 0.041 Uiso 1 1 calc R . .
C22 C 0.0504(5) -0.1228(6) 0.0748(6) 0.040(3) Uani 1 1 d . . .
H22A H 0.0168 -0.1299 0.0696 0.048 Uiso 1 1 calc R . .
C23 C 0.0626(5) -0.1557(6) 0.0302(6) 0.044(3) Uani 1 1 d . . .
H23A H 0.0375 -0.1849 -0.0058 0.053 Uiso 1 1 calc R . .
C24 C 0.1112(5) -0.1456(6) 0.0390(6) 0.041(3) Uani 1 1 d . . .
H24A H 0.1201 -0.1685 0.0094 0.049 Uiso 1 1 calc R . .
C25 C 0.1483(4) -0.1018(5) 0.0912(5) 0.029(2) Uani 1 1 d . . .
C26 C 0.2511(4) -0.1571(5) 0.1774(5) 0.031(2) Uani 1 1 d . . .
C27 C 0.2314(5) -0.1840(6) 0.2152(6) 0.043(3) Uani 1 1 d . . .
H27A H 0.2009 -0.1664 0.2124 0.052 Uiso 1 1 calc R . .
C28 C 0.2565(6) -0.2377(6) 0.2582(7) 0.052(3) Uani 1 1 d . . .
H28A H 0.2425 -0.2564 0.2843 0.062 Uiso 1 1 calc R . .
C29 C 0.3002(5) -0.2637(6) 0.2635(7) 0.048(3) Uani 1 1 d . . .
H29A H 0.3161 -0.3008 0.2918 0.057 Uiso 1 1 calc R . .
C30 C 0.3213(5) -0.2351(6) 0.2267(6) 0.039(3) Uani 1 1 d . . .
H30A H 0.3526 -0.2520 0.2312 0.047 Uiso 1 1 calc R . .
C31 C 0.2970(5) -0.1823(6) 0.1839(5) 0.037(3) Uani 1 1 d . . .
H31A H 0.3114 -0.1631 0.1587 0.044 Uiso 1 1 calc R . .
C32 C 0.2192(4) -0.1108(5) 0.0354(5) 0.030(2) Uani 1 1 d . . .
C33 C 0.2080(5) -0.1716(5) 0.0064(6) 0.034(2) Uani 1 1 d . . .
H33A H 0.1987 -0.2031 0.0286 0.041 Uiso 1 1 calc R . .
C34 C 0.2102(5) -0.1864(5) -0.0545(5) 0.040(3) Uani 1 1 d . . .
H34A H 0.2036 -0.2283 -0.0725 0.049 Uiso 1 1 calc R . .
C35 C 0.2218(5) -0.1419(6) -0.0893(5) 0.040(3) Uani 1 1 d . . .
H35A H 0.2217 -0.1522 -0.1323 0.048 Uiso 1 1 calc R . .
C36 C 0.2336(5) -0.0819(6) -0.0613(6) 0.045(3) Uani 1 1 d . . .
H36A H 0.2424 -0.0509 -0.0846 0.054 Uiso 1 1 calc R . .
C37 C 0.2329(5) -0.0662(6) 0.0013(6) 0.041(3) Uani 1 1 d . . .
H37A H 0.2417 -0.0248 0.0206 0.049 Uiso 1 1 calc R . .
C38 C 0.1457(4) 0.0471(5) 0.1873(5) 0.028(2) Uani 1 1 d . . .
C39 C 0.1299(4) 0.0665(5) 0.2359(5) 0.030(2) Uani 1 1 d . . .
H39A H 0.1421 0.0440 0.2807 0.036 Uiso 1 1 calc R . .
C40 C 0.0966(5) 0.1182(6) 0.2176(6) 0.038(3) Uani 1 1 d . . .
H40A H 0.0859 0.1305 0.2500 0.045 Uiso 1 1 calc R . .
C41 C 0.0788(4) 0.1523(6) 0.1533(6) 0.040(3) Uani 1 1 d . . .
H41A H 0.0562 0.1878 0.1423 0.048 Uiso 1 1 calc R . .
C42 C 0.0935(4) 0.1353(5) 0.1048(6) 0.035(2) Uani 1 1 d . . .
H42A H 0.0804 0.1577 0.0597 0.042 Uiso 1 1 calc R . .
C43 C 0.1283(4) 0.0841(5) 0.1245(5) 0.031(2) Uani 1 1 d . . .
C44 C 0.1072(4) 0.0237(5) -0.0116(5) 0.029(2) Uani 1 1 d . . .
C45 C 0.0580(4) 0.0062(5) -0.0238(5) 0.034(2) Uani 1 1 d . . .
H45A H 0.0502 0.0156 0.0124 0.041 Uiso 1 1 calc R . .
C46 C 0.0200(5) -0.0252(5) -0.0892(6) 0.039(3) Uani 1 1 d . . .
H46A H -0.0140 -0.0366 -0.0979 0.047 Uiso 1 1 calc R . .
C47 C 0.0318(6) -0.0398(6) -0.1412(6) 0.047(3) Uani 1 1 d . . .
H47A H 0.0065 -0.0626 -0.1849 0.056 Uiso 1 1 calc R . .
C48 C 0.0801(5) -0.0213(6) -0.1298(6) 0.048(3) Uani 1 1 d . . .
H48A H 0.0875 -0.0302 -0.1666 0.058 Uiso 1 1 calc R . .
C49 C 0.1183(4) 0.0103(6) -0.0653(5) 0.037(2) Uani 1 1 d . . .
H49A H 0.1518 0.0227 -0.0576 0.044 Uiso 1 1 calc R . .
C50 C 0.1657(5) 0.1372(5) 0.0376(6) 0.039(3) Uani 1 1 d . . .
C51 C 0.1213(6) 0.1621(6) -0.0289(7) 0.057(4) Uani 1 1 d . . .
H51A H 0.0886 0.1391 -0.0572 0.068 Uiso 1 1 calc R . .
C52 C 0.1257(8) 0.2203(8) -0.0530(9) 0.076(5) Uani 1 1 d . . .
H52A H 0.0953 0.2371 -0.0976 0.091 Uiso 1 1 calc R . .
C53 C 0.1717(9) 0.2539(8) -0.0151(10) 0.088(6) Uani 1 1 d . . .
H53A H 0.1737 0.2937 -0.0331 0.106 Uiso 1 1 calc R . .
C54 C 0.2160(7) 0.2299(8) 0.0502(9) 0.071(5) Uani 1 1 d . . .
H54A H 0.2490 0.2529 0.0768 0.085 Uiso 1 1 calc R . .
C55 C 0.2122(6) 0.1726(6) 0.0768(7) 0.052(3) Uani 1 1 d . . .
H55A H 0.2422 0.1573 0.1228 0.062 Uiso 1 1 calc R . .
O2 O 0.1303(16) 0.7017(19) 0.2635(19) 0.272(15) Uiso 1 1 d . . .
C56 C 0.088(4) 0.664(4) 0.263(4) 0.33(3) Uiso 1 1 d . . .
C57 C 0.041(3) 0.698(4) 0.208(4) 0.32(3) Uiso 1 1 d . . .
C58 C 0.063(3) 0.735(3) 0.173(4) 0.30(3) Uiso 1 1 d . . .
C59 C 0.095(3) 0.775(3) 0.246(4) 0.30(3) Uiso 1 1 d . . .
C60 C 0.0000 0.773(2) 0.7500 0.170(18) Uiso 0.50 2 d SP . 1
C61 C 0.037(2) 0.777(3) 0.821(3) 0.34(3) Uiso 0.50 1 d P A 1
O3 O 0.0621(8) 0.7354(10) 0.8739(11) 0.112(6) Uiso 0.50 1 d P A 1
C62 C 0.0979(11) 0.6971(14) 0.8684(14) 0.125(8) Uiso 0.50 1 d P A 1
C63 C 0.0826(11) 0.6373(15) 0.8836(14) 0.159(9) Uiso 0.50 1 d P A 1
O4 O 0.0990(14) 0.5914(19) 0.9013(17) 0.195(12) Uiso 0.50 1 d P A 1
C64 C 0.0939(10) 0.5276(12) 0.9115(13) 0.108(7) Uiso 0.50 1 d P A 1
C65 C 0.0569(10) 0.5100(13) 0.8227(13) 0.144(8) Uiso 0.50 1 d P A 1
O5 O 0.0342(12) 0.4639(15) 0.8115(14) 0.162(9) Uiso 0.50 1 d P . 1
C66 C 0.0129(19) 0.437(2) 0.728(2) 0.098(12) Uiso 0.25 1 d P . 1
C67 C 0.0000 0.773(2) 0.7500 0.170(18) Uiso 0.50 2 d SP . 2
O6 O 0.037(2) 0.777(3) 0.821(3) 0.34(3) Uiso 0.50 1 d P B 2
C68 C 0.0621(8) 0.7354(10) 0.8739(11) 0.112(6) Uiso 0.50 1 d P B 2
C69 C 0.0979(11) 0.6971(14) 0.8684(14) 0.125(8) Uiso 0.50 1 d P B 2
O7 O 0.0826(11) 0.6373(15) 0.8836(14) 0.159(9) Uiso 0.50 1 d P B 2
C70 C 0.0990(14) 0.5914(19) 0.9013(17) 0.195(12) Uiso 0.50 1 d P B 2
C71 C 0.0939(10) 0.5276(12) 0.9115(13) 0.108(7) Uiso 0.50 1 d P B 2
O8 O 0.0569(10) 0.5100(13) 0.8227(13) 0.144(8) Uiso 0.50 1 d P B 2
C72 C 0.0342(12) 0.4639(15) 0.8115(14) 0.162(9) Uiso 0.50 1 d P . 2
C73 C 0.0129(19) 0.437(2) 0.728(2) 0.098(12) Uiso 0.25 1 d P . 2

loop_
_atom_site_aniso_label
_atom_site_aniso_U_11
_atom_site_aniso_U_22
_atom_site_aniso_U_33
_atom_site_aniso_U_23
_atom_site_aniso_U_13
_atom_site_aniso_U_12
Ir1 0.0314(2) 0.0331(2) 0.02513(19) -0.00314(17) 0.01594(16) -0.0013(2)
C1 0.044(7) 0.048(7) 0.021(5) -0.014(5) 0.008(5) -0.006(6)
O1 0.065(7) 0.083(8) 0.077(7) -0.001(6) 0.054(6) -0.019(6)
B1 0.029(6) 0.041(7) 0.027(5) 0.006(5) 0.016(5) 0.000(6)
P1 0.0293(14) 0.0416(16) 0.0215(11) -0.0005(11) 0.0105(10) 0.0023(13)
P2 0.0332(14) 0.0239(14) 0.0248(11) -0.0013(10) 0.0161(11) 0.0011(11)
P3 0.0317(14) 0.0292(15) 0.0239(11) -0.0020(10) 0.0148(11) -0.0019(11)
C2 0.037(6) 0.032(6) 0.030(5) -0.002(4) 0.020(5) 0.010(5)
C3 0.039(6) 0.045(7) 0.037(5) -0.002(5) 0.027(5) -0.002(5)
C4 0.070(9) 0.045(8) 0.037(6) 0.006(5) 0.037(7) 0.002(7)
C5 0.067(9) 0.039(7) 0.031(5) 0.008(5) 0.030(6) 0.008(6)
C6 0.053(7) 0.027(6) 0.028(5) 0.003(4) 0.017(5) 0.005(5)
C7 0.044(7) 0.031(6) 0.028(5) -0.006(4) 0.022(5) -0.002(5)
C8 0.050(7) 0.037(7) 0.034(5) -0.011(5) 0.026(5) -0.010(5)
C9 0.067(9) 0.054(9) 0.034(6) -0.020(6) 0.021(6) -0.012(7)
C10 0.098(13) 0.065(11) 0.051(8) -0.015(7) 0.039(9) -0.020(9)
C11 0.103(15) 0.072(12) 0.057(9) -0.035(8) 0.040(10) -0.035(11)
C12 0.076(12) 0.092(14) 0.064(10) -0.027(9) 0.028(9) -0.037(11)
C13 0.048(8) 0.064(10) 0.056(8) -0.015(7) 0.020(7) -0.011(7)
C14 0.039(7) 0.061(9) 0.027(5) -0.007(5) 0.012(5) 0.005(6)
C15 0.044(7) 0.063(9) 0.039(6) -0.016(6) 0.011(6) 0.014(7)
C16 0.063(10) 0.071(11) 0.050(8) -0.016(7) 0.011(7) 0.017(8)
C17 0.037(8) 0.122(17) 0.057(9) -0.036(10) 0.004(7) 0.020(9)
C18 0.043(8) 0.120(16) 0.053(8) -0.012(9) 0.021(7) 0.020(9)
C19 0.031(7) 0.091(12) 0.045(7) -0.015(7) 0.016(6) -0.003(7)
C20 0.039(6) 0.022(5) 0.026(5) 0.006(4) 0.017(4) 0.007(4)
C21 0.041(6) 0.019(5) 0.040(5) 0.001(4) 0.021(5) -0.002(4)
C22 0.042(7) 0.042(7) 0.042(6) 0.000(5) 0.027(5) -0.003(5)
C23 0.036(7) 0.044(7) 0.038(6) -0.004(5) 0.011(5) -0.002(5)
C24 0.043(7) 0.038(7) 0.036(6) 0.000(5) 0.017(5) -0.003(5)
C25 0.024(5) 0.030(6) 0.021(4) 0.003(4) 0.005(4) 0.008(4)
C26 0.033(6) 0.039(6) 0.020(4) 0.006(4) 0.015(4) 0.002(5)
C27 0.040(7) 0.055(8) 0.037(6) 0.010(5) 0.022(5) 0.010(6)
C28 0.057(8) 0.046(7) 0.057(7) 0.023(6) 0.034(7) 0.008(6)
C29 0.056(8) 0.034(7) 0.052(7) 0.016(5) 0.029(6) 0.016(6)
C30 0.030(6) 0.052(8) 0.031(5) 0.002(5) 0.015(5) 0.008(5)
C31 0.036(6) 0.049(7) 0.022(5) 0.001(4) 0.013(4) 0.007(5)
C32 0.033(6) 0.031(6) 0.028(5) 0.007(4) 0.018(4) 0.007(4)
C33 0.043(6) 0.025(6) 0.035(5) 0.005(4) 0.022(5) 0.006(5)
C34 0.058(8) 0.031(6) 0.025(5) -0.003(4) 0.019(5) 0.012(5)
C35 0.050(7) 0.049(8) 0.025(5) 0.001(5) 0.024(5) 0.000(6)
C36 0.060(8) 0.049(8) 0.033(6) -0.004(5) 0.029(6) -0.002(6)
C37 0.054(8) 0.035(7) 0.032(5) -0.003(5) 0.023(5) 0.003(6)
C38 0.032(5) 0.030(6) 0.024(4) -0.007(4) 0.017(4) -0.003(4)
C39 0.035(6) 0.030(6) 0.029(5) -0.012(4) 0.020(4) -0.008(5)
C40 0.047(7) 0.038(7) 0.047(6) -0.006(5) 0.037(6) -0.003(5)
C41 0.029(6) 0.048(7) 0.040(6) -0.014(5) 0.017(5) -0.001(5)
C42 0.036(6) 0.027(6) 0.036(5) -0.004(4) 0.016(5) -0.001(5)
C43 0.037(6) 0.030(6) 0.023(4) -0.004(4) 0.014(4) -0.002(5)
C44 0.040(6) 0.023(6) 0.021(4) -0.001(4) 0.014(4) 0.000(4)
C45 0.035(6) 0.038(7) 0.031(5) -0.003(4) 0.020(4) 0.006(5)
C46 0.046(7) 0.034(7) 0.037(5) -0.001(4) 0.023(5) 0.000(5)
C47 0.063(8) 0.043(7) 0.027(5) -0.013(5) 0.020(5) -0.014(6)
C48 0.052(8) 0.061(9) 0.034(6) -0.015(5) 0.026(6) -0.008(7)
C49 0.033(6) 0.049(7) 0.028(5) -0.001(5) 0.017(4) -0.002(5)
C50 0.062(8) 0.027(6) 0.042(6) -0.006(5) 0.037(6) -0.004(5)
C51 0.068(10) 0.042(8) 0.048(7) 0.010(6) 0.024(7) 0.001(7)
C52 0.086(12) 0.055(10) 0.061(9) 0.022(7) 0.025(9) -0.007(9)
C53 0.116(16) 0.065(11) 0.080(11) 0.027(9) 0.052(11) -0.022(11)
C54 0.080(11) 0.063(10) 0.077(10) -0.004(8) 0.049(9) -0.033(9)
C55 0.071(9) 0.040(7) 0.044(7) 0.005(5) 0.031(7) -0.011(7)

loop_
_atom_type_symbol
_atom_type_description
_atom_type_scat_dispersion_real
_atom_type_scat_dispersion_imag
_atom_type_scat_source
C C 0.0033 0.0016 'International Tables Vol C Tables 4.2.6.8 and 6.1.1.4'
H H 0.0000 0.0000 'International Tables Vol C Tables 4.2.6.8 and 6.1.1.4'
B B 0.0013 0.0007 'International Tables Vol C Tables 4.2.6.8 and 6.1.1.4'
O O 0.0106 0.0060 'International Tables Vol C Tables 4.2.6.8 and 6.1.1.4'
Ir Ir -1.4442 7.9887 'International Tables Vol C Tables 4.2.6.8 and 6.1.1.4'
P P 0.1023 0.0942 'International Tables Vol C Tables 4.2.6.8 and 6.1.1.4'

loop_
_geom_angle_atom_site_label_1
_geom_angle_atom_site_label_2
_geom_angle_atom_site_label_3
_geom_angle
_geom_angle_site_symmetry_1
_geom_angle_site_symmetry_3
C1 Ir1 P1 98.1(3) . .
C1 Ir1 P3 101.3(4) . .
P1 Ir1 P3 150.29(9) . .
C1 Ir1 B1 176.5(5) . .
P1 Ir1 B1 82.5(3) . .
P3 Ir1 B1 76.8(3) . .
C1 Ir1 P2 104.3(4) . .
P1 Ir1 P2 98.76(10) . .
P3 Ir1 P2 97.97(9) . .
B1 Ir1 P2 79.0(3) . .
O1 C1 Ir1 176.8(11) . .
C38 B1 C2 113.1(8) . .
C38 B1 C20 107.3(8) . .
C2 B1 C20 110.5(9) . .
C38 B1 Ir1 105.9(7) . .
C2 B1 Ir1 110.6(7) . .
C20 B1 Ir1 109.2(7) . .
C7 P1 C8 103.5(5) . .
C7 P1 C14 108.2(6) . .
C8 P1 C14 100.4(6) . .
C7 P1 Ir1 108.8(4) . .
C8 P1 Ir1 115.8(4) . .
C14 P1 Ir1 118.9(3) . .
C25 P2 C32 108.3(5) . .
C25 P2 C26 100.0(5) . .
C32 P2 C26 100.4(5) . .
C25 P2 Ir1 105.9(3) . .
C32 P2 Ir1 120.1(4) . .
C26 P2 Ir1 120.1(3) . .
C44 P3 C50 100.9(5) . .
C44 P3 C43 106.1(5) . .
C50 P3 C43 103.6(5) . .
C44 P3 Ir1 122.9(3) . .
C50 P3 Ir1 117.3(4) . .
C43 P3 Ir1 104.2(3) . .
C7 C2 C3 116.0(9) . .
C7 C2 B1 122.6(9) . .
C3 C2 B1 121.3(9) . .
C4 C3 C2 120.4(11) . .
C4 C3 H3A 119.8 . .
C2 C3 H3A 119.8 . .
C5 C4 C3 121.4(11) . .
C5 C4 H4A 119.3 . .
C3 C4 H4A 119.3 . .
C4 C5 C6 119.3(10) . .
C4 C5 H5A 120.4 . .
C6 C5 H5A 120.4 . .
C5 C6 C7 119.5(11) . .
C5 C6 H6A 120.2 . .
C7 C6 H6A 120.2 . .
C2 C7 C6 122.9(10) . .
C2 C7 P1 115.0(7) . .
C6 C7 P1 122.2(9) . .
C9 C8 C13 118.7(11) . .
C9 C8 P1 118.2(9) . .
C13 C8 P1 122.9(10) . .
C10 C9 C8 120.5(14) . .
C10 C9 H9A 119.8 . .
C8 C9 H9A 119.8 . .
C9 C10 C11 119.1(17) . .
C9 C10 H10A 120.5 . .
C11 C10 H10A 120.5 . .
C12 C11 C10 120.9(15) . .
C12 C11 H11A 119.5 . .
C10 C11 H11A 119.5 . .
C11 C12 C13 120.0(17) . .
C11 C12 H12A 120.0 . .
C13 C12 H12A 120.0 . .
C12 C13 C8 120.8(16) . .
C12 C13 H13A 119.6 . .
C8 C13 H13A 119.6 . .
C19 C14 C15 120.7(13) . .
C19 C14 P1 117.7(11) . .
C15 C14 P1 121.5(10) . .
C14 C15 C16 117.2(15) . .
C14 C15 H15A 121.4 . .
C16 C15 H15A 121.4 . .
C17 C16 C15 121.8(17) . .
C17 C16 H16A 119.1 . .
C15 C16 H16A 119.1 . .
C16 C17 C18 120.5(15) . .
C16 C17 H17A 119.7 . .
C18 C17 H17A 119.7 . .
C17 C18 C19 118.5(16) . .
C17 C18 H18A 120.8 . .
C19 C18 H18A 120.8 . .
C14 C19 C18 121.1(15) . .
C14 C19 H19A 119.4 . .
C18 C19 H19A 119.4 . .
C21 C20 C25 116.1(10) . .
C21 C20 B1 122.7(9) . .
C25 C20 B1 121.2(10) . .
C22 C21 C20 121.9(10) . .
C22 C21 H21A 119.0 . .
C20 C21 H21A 119.0 . .
C21 C22 C23 120.7(11) . .
C21 C22 H22A 119.7 . .
C23 C22 H22A 119.7 . .
C24 C23 C22 119.0(11) . .
C24 C23 H23A 120.5 . .
C22 C23 H23A 120.5 . .
C23 C24 C25 121.0(11) . .
C23 C24 H24A 119.5 . .
C25 C24 H24A 119.5 . .
C24 C25 C20 121.3(10) . .
C24 C25 P2 125.9(8) . .
C20 C25 P2 112.4(8) . .
C27 C26 C31 119.7(10) . .
C27 C26 P2 120.7(9) . .
C31 C26 P2 119.7(8) . .
C26 C27 C28 119.4(12) . .
C26 C27 H27A 120.3 . .
C28 C27 H27A 120.3 . .
C29 C28 C27 121.6(12) . .
C29 C28 H28A 119.2 . .
C27 C28 H28A 119.2 . .
C28 C29 C30 118.9(11) . .
C28 C29 H29A 120.5 . .
C30 C29 H29A 120.5 . .
C31 C30 C29 120.2(11) . .
C31 C30 H30A 119.9 . .
C29 C30 H30A 119.9 . .
C30 C31 C26 120.1(11) . .
C30 C31 H31A 119.9 . .
C26 C31 H31A 119.9 . .
C37 C32 C33 117.8(9) . .
C37 C32 P2 120.0(8) . .
C33 C32 P2 122.2(8) . .
C34 C33 C32 120.6(10) . .
C34 C33 H33A 119.7 . .
C32 C33 H33A 119.7 . .
C35 C34 C33 121.2(11) . .
C35 C34 H34A 119.4 . .
C33 C34 H34A 119.4 . .
C34 C35 C36 119.3(10) . .
C34 C35 H35A 120.4 . .
C36 C35 H35A 120.4 . .
C35 C36 C37 120.5(11) . .
C35 C36 H36A 119.7 . .
C37 C36 H36A 119.7 . .
C32 C37 C36 120.5(11) . .
C32 C37 H37A 119.7 . .
C36 C37 H37A 119.7 . .
C43 C38 C39 116.8(10) . .
C43 C38 B1 117.5(8) . .
C39 C38 B1 125.6(9) . .
C40 C39 C38 119.8(10) . .
C40 C39 H39A 120.1 . .
C38 C39 H39A 120.1 . .
C41 C40 C39 121.4(10) . .
C41 C40 H40A 119.3 . .
C39 C40 H40A 119.3 . .
C40 C41 C42 120.6(11) . .
C40 C41 H41A 119.7 . .
C42 C41 H41A 119.7 . .
C41 C42 C43 117.7(10) . .
C41 C42 H42A 121.1 . .
C43 C42 H42A 121.1 . .
C38 C43 C42 123.4(9) . .
C38 C43 P3 113.0(8) . .
C42 C43 P3 123.4(8) . .
C45 C44 C49 119.7(9) . .
C45 C44 P3 122.4(7) . .
C49 C44 P3 117.9(8) . .
C44 C45 C46 120.2(9) . .
C44 C45 H45A 119.9 . .
C46 C45 H45A 119.9 . .
C47 C46 C45 119.8(11) . .
C47 C46 H46A 120.1 . .
C45 C46 H46A 120.1 . .
C48 C47 C46 120.1(10) . .
C48 C47 H47A 120.0 . .
C46 C47 H47A 120.0 . .
C47 C48 C49 120.8(10) . .
C47 C48 H48A 119.6 . .
C49 C48 H48A 119.6 . .
C48 C49 C44 119.4(11) . .
C48 C49 H49A 120.3 . .
C44 C49 H49A 120.3 . .
C55 C50 C51 117.9(11) . .
C55 C50 P3 121.1(9) . .
C51 C50 P3 120.8(10) . .
C52 C51 C50 119.7(14) . .
C52 C51 H51A 120.2 . .
C50 C51 H51A 120.2 . .
C53 C52 C51 121.8(15) . .
C53 C52 H52A 119.1 . .
C51 C52 H52A 119.1 . .
C52 C53 C54 119.5(14) . .
C52 C53 H53A 120.3 . .
C54 C53 H53A 120.3 . .
C55 C54 C53 119.8(15) . .
C55 C54 H54A 120.1 . .
C53 C54 H54A 120.1 . .
C50 C55 C54 121.2(13) . .
C50 C55 H55A 119.4 . .
C54 C55 H55A 119.4 . .
C56 O2 C59 95(4) . .
C57 C56 O2 99(6) . .
C56 C57 C58 101(7) . .
C57 C58 C59 89(5) . .
C58 C59 O2 72(4) . .
C61 C60 C61 173(8) . 2_556
C60 C61 O3 134(6) . .
C61 O3 C62 115(3) . .
O3 C62 C63 99(2) . .
O4 C63 C62 139(4) . .
C63 O4 C64 152(4) . .
O4 C64 C65 96(2) . .
O5 C65 C64 112(2) . .
C65 O5 C66 145(4) . 2_556
C65 O5 C66 111(3) . .
C66 O5 C66 60(3) 2_556 .
O5 C66 C66 71(3) 2_556 2_556
O5 C66 O5 101(3) 2_556 .
C66 C66 O5 49(2) 2_556 .

loop_
_geom_bond_atom_site_label_1
_geom_bond_atom_site_label_2
_geom_bond_distance
_geom_bond_site_symmetry_2
Ir1 C1 1.941(14) .
Ir1 P1 2.309(2) .
Ir1 P3 2.321(3) .
Ir1 B1 2.326(11) .
Ir1 P2 2.349(3) .
C1 O1 1.138(15) .
B1 C38 1.621(17) .
B1 C2 1.641(14) .
B1 C20 1.646(16) .
P1 C7 1.822(11) .
P1 C8 1.838(11) .
P1 C14 1.842(13) .
P2 C25 1.813(11) .
P2 C32 1.831(10) .
P2 C26 1.849(10) .
P3 C44 1.830(10) .
P3 C50 1.833(11) .
P3 C43 1.835(11) .
C2 C7 1.388(15) .
C2 C3 1.425(15) .
C3 C4 1.407(15) .
C3 H3A 0.9500 .
C4 C5 1.363(19) .
C4 H4A 0.9500 .
C5 C6 1.390(17) .
C5 H5A 0.9500 .
C6 C7 1.399(13) .
C6 H6A 0.9500 .
C8 C9 1.402(18) .
C8 C13 1.404(18) .
C9 C10 1.402(19) .
C9 H9A 0.9500 .
C10 C11 1.40(2) .
C10 H10A 0.9500 .
C11 C12 1.37(3) .
C11 H11A 0.9500 .
C12 C13 1.39(2) .
C12 H12A 0.9500 .
C13 H13A 0.9500 .
C14 C19 1.378(18) .
C14 C15 1.410(19) .
C15 C16 1.41(2) .
C15 H15A 0.9500 .
C16 C17 1.37(2) .
C16 H16A 0.9500 .
C17 C18 1.39(3) .
C17 H17A 0.9500 .
C18 C19 1.41(2) .
C18 H18A 0.9500 .
C19 H19A 0.9500 .
C20 C21 1.409(15) .
C20 C25 1.410(14) .
C21 C22 1.386(15) .
C21 H21A 0.9500 .
C22 C23 1.392(16) .
C22 H22A 0.9500 .
C23 C24 1.364(17) .
C23 H23A 0.9500 .
C24 C25 1.405(15) .
C24 H24A 0.9500 .
C26 C27 1.365(15) .
C26 C31 1.398(15) .
C27 C28 1.400(16) .
C27 H27A 0.9500 .
C28 C29 1.357(18) .
C28 H28A 0.9500 .
C29 C30 1.395(17) .
C29 H29A 0.9500 .
C30 C31 1.379(16) .
C30 H30A 0.9500 .
C31 H31A 0.9500 .
C32 C37 1.393(15) .
C32 C33 1.400(15) .
C33 C34 1.385(14) .
C33 H33A 0.9500 .
C34 C35 1.367(16) .
C34 H34A 0.9500 .
C35 C36 1.376(17) .
C35 H35A 0.9500 .
C36 C37 1.399(14) .
C36 H36A 0.9500 .
C37 H37A 0.9500 .
C38 C43 1.393(13) .
C38 C39 1.425(13) .
C39 C40 1.385(15) .
C39 H39A 0.9500 .
C40 C41 1.382(16) .
C40 H40A 0.9500 .
C41 C42 1.386(15) .
C41 H41A 0.9500 .
C42 C43 1.400(15) .
C42 H42A 0.9500 .
C44 C45 1.382(15) .
C44 C49 1.396(14) .
C45 C46 1.392(15) .
C45 H45A 0.9500 .
C46 C47 1.383(15) .
C46 H46A 0.9500 .
C47 C48 1.371(18) .
C47 H47A 0.9500 .
C48 C49 1.386(15) .
C48 H48A 0.9500 .
C49 H49A 0.9500 .
C50 C55 1.378(17) .
C50 C51 1.405(17) .
C51 C52 1.379(19) .
C51 H51A 0.9500 .
C52 C53 1.34(2) .
C52 H52A 0.9500 .
C53 C54 1.38(2) .
C53 H53A 0.9500 .
C54 C55 1.382(18) .
C54 H54A 0.9500 .
C55 H55A 0.9500 .
O2 C56 1.50(7) .
O2 C59 1.80(6) .
C56 C57 1.43(8) .
C57 C58 1.47(8) .
C58 C59 1.57(7) .
C60 C61 1.29(5) .
C60 C61 1.29(5) 2_556
C61 O3 1.31(6) .
O3 C62 1.40(3) .
C62 C63 1.45(3) .
C63 O4 1.07(4) .
O4 C64 1.40(4) .
C64 C65 1.63(3) .
C65 O5 1.14(3) .
O5 C66 1.30(5) 2_556
O5 C66 1.64(4) .
C66 O5 1.30(5) 2_556
C66 C66 1.50(8) 2_556

loop_
_geom_torsion_atom_site_label_1
_geom_torsion_atom_site_label_2
_geom_torsion_atom_site_label_3
_geom_torsion_atom_site_label_4
_geom_torsion
_geom_torsion_site_symmetry_1
_geom_torsion_site_symmetry_4
P1 Ir1 C1 O1 -72(21) . .
P3 Ir1 C1 O1 85(21) . .
B1 Ir1 C1 O1 28(25) . .
P2 Ir1 C1 O1 -173(21) . .
C1 Ir1 B1 C38 17(7) . .
P1 Ir1 B1 C38 116.7(6) . .
P3 Ir1 B1 C38 -41.8(6) . .
P2 Ir1 B1 C38 -142.8(6) . .
C1 Ir1 B1 C2 -106(7) . .
P1 Ir1 B1 C2 -6.2(7) . .
P3 Ir1 B1 C2 -164.7(8) . .
P2 Ir1 B1 C2 94.3(8) . .
C1 Ir1 B1 C20 132(6) . .
P1 Ir1 B1 C20 -128.0(7) . .
P3 Ir1 B1 C20 73.4(6) . .
P2 Ir1 B1 C20 -27.6(6) . .
C1 Ir1 P1 C7 179.8(5) . .
P3 Ir1 P1 C7 49.3(5) . .
B1 Ir1 P1 C7 3.2(5) . .
P2 Ir1 P1 C7 -74.3(4) . .
C1 Ir1 P1 C8 63.8(6) . .
P3 Ir1 P1 C8 -66.7(5) . .
B1 Ir1 P1 C8 -112.7(5) . .
P2 Ir1 P1 C8 169.7(4) . .
C1 Ir1 P1 C14 -55.9(6) . .
P3 Ir1 P1 C14 173.6(5) . .
B1 Ir1 P1 C14 127.6(6) . .
P2 Ir1 P1 C14 50.0(5) . .
C1 Ir1 P2 C25 -148.9(5) . .
P1 Ir1 P2 C25 110.3(3) . .
P3 Ir1 P2 C25 -45.0(3) . .
B1 Ir1 P2 C25 29.8(4) . .
C1 Ir1 P2 C32 -26.2(5) . .
P1 Ir1 P2 C32 -126.9(4) . .
P3 Ir1 P2 C32 77.8(4) . .
B1 Ir1 P2 C32 152.6(5) . .
C1 Ir1 P2 C26 99.1(5) . .
P1 Ir1 P2 C26 -1.6(4) . .
P3 Ir1 P2 C26 -157.0(4) . .
B1 Ir1 P2 C26 -82.1(5) . .
C1 Ir1 P3 C44 97.0(5) . .
P1 Ir1 P3 C44 -133.2(4) . .
B1 Ir1 P3 C44 -86.0(5) . .
P2 Ir1 P3 C44 -9.4(4) . .
C1 Ir1 P3 C50 -28.9(5) . .
P1 Ir1 P3 C50 100.9(4) . .
B1 Ir1 P3 C50 148.0(5) . .
P2 Ir1 P3 C50 -135.4(4) . .
C1 Ir1 P3 C43 -142.7(5) . .
P1 Ir1 P3 C43 -12.9(4) . .
B1 Ir1 P3 C43 34.3(5) . .
P2 Ir1 P3 C43 110.9(4) . .
C38 B1 C2 C7 -109.3(11) . .
C20 B1 C2 C7 130.4(11) . .
Ir1 B1 C2 C7 9.3(13) . .
C38 B1 C2 C3 68.5(13) . .
C20 B1 C2 C3 -51.8(13) . .
Ir1 B1 C2 C3 -172.9(8) . .
C7 C2 C3 C4 1.5(16) . .
B1 C2 C3 C4 -176.5(11) . .
C2 C3 C4 C5 4.7(18) . .
C3 C4 C5 C6 -6.2(19) . .
C4 C5 C6 C7 1.6(18) . .
C3 C2 C7 C6 -6.2(16) . .
B1 C2 C7 C6 171.7(10) . .
C3 C2 C7 P1 175.5(8) . .
B1 C2 C7 P1 -6.6(14) . .
C5 C6 C7 C2 4.8(17) . .
C5 C6 C7 P1 -176.9(9) . .
C8 P1 C7 C2 124.3(9) . .
C14 P1 C7 C2 -129.8(8) . .
Ir1 P1 C7 C2 0.6(9) . .
C8 P1 C7 C6 -54.1(10) . .
C14 P1 C7 C6 51.8(10) . .
Ir1 P1 C7 C6 -177.8(8) . .
C7 P1 C8 C9 -69.5(10) . .
C14 P1 C8 C9 178.7(10) . .
Ir1 P1 C8 C9 49.4(10) . .
C7 P1 C8 C13 105.4(11) . .
C14 P1 C8 C13 -6.3(12) . .
Ir1 P1 C8 C13 -135.7(10) . .
C13 C8 C9 C10 2.0(19) . .
P1 C8 C9 C10 177.2(10) . .
C8 C9 C10 C11 -1(2) . .
C9 C10 C11 C12 1(3) . .
C10 C11 C12 C13 -1(3) . .
C11 C12 C13 C8 2(3) . .
C9 C8 C13 C12 -2(2) . .
P1 C8 C13 C12 -177.3(12) . .
C7 P1 C14 C19 177.3(9) . .
C8 P1 C14 C19 -74.6(10) . .
Ir1 P1 C14 C19 52.7(11) . .
C7 P1 C14 C15 -4.7(11) . .
C8 P1 C14 C15 103.3(10) . .
Ir1 P1 C14 C15 -129.4(9) . .
C19 C14 C15 C16 3.2(18) . .
P1 C14 C15 C16 -174.7(9) . .
C14 C15 C16 C17 0(2) . .
C15 C16 C17 C18 -3(2) . .
C16 C17 C18 C19 3(2) . .
C15 C14 C19 C18 -3(2) . .
P1 C14 C19 C18 175.1(11) . .
C17 C18 C19 C14 0(2) . .
C38 B1 C20 C21 -45.4(12) . .
C2 B1 C20 C21 78.4(12) . .
Ir1 B1 C20 C21 -159.7(8) . .
C38 B1 C20 C25 133.2(9) . .
C2 B1 C20 C25 -103.1(10) . .
Ir1 B1 C20 C25 18.8(11) . .
C25 C20 C21 C22 0.1(15) . .
B1 C20 C21 C22 178.8(10) . .
C20 C21 C22 C23 -0.4(17) . .
C21 C22 C23 C24 0.9(18) . .
C22 C23 C24 C25 -1.1(18) . .
C23 C24 C25 C20 0.9(16) . .
C23 C24 C25 P2 173.4(9) . .
C21 C20 C25 C24 -0.4(14) . .
B1 C20 C25 C24 -179.0(9) . .
C21 C20 C25 P2 -173.8(7) . .
B1 C20 C25 P2 7.6(12) . .
C32 P2 C25 C24 27.4(10) . .
C26 P2 C25 C24 -77.2(10) . .
Ir1 P2 C25 C24 157.4(8) . .
C32 P2 C25 C20 -159.6(7) . .
C26 P2 C25 C20 95.8(8) . .
Ir1 P2 C25 C20 -29.6(8) . .
C25 P2 C26 C27 -26.2(10) . .
C32 P2 C26 C27 -137.1(10) . .
Ir1 P2 C26 C27 88.8(10) . .
C25 P2 C26 C31 152.1(9) . .
C32 P2 C26 C31 41.3(9) . .
Ir1 P2 C26 C31 -92.8(8) . .
C31 C26 C27 C28 -2.0(17) . .
P2 C26 C27 C28 176.4(10) . .
C26 C27 C28 C29 0(2) . .
C27 C28 C29 C30 2(2) . .
C28 C29 C30 C31 -2.0(19) . .
C29 C30 C31 C26 0.3(17) . .
C27 C26 C31 C30 1.7(16) . .
P2 C26 C31 C30 -176.7(8) . .
C25 P2 C32 C37 119.0(9) . .
C26 P2 C32 C37 -136.7(9) . .
Ir1 P2 C32 C37 -2.6(11) . .
C25 P2 C32 C33 -61.1(10) . .
C26 P2 C32 C33 43.2(10) . .
Ir1 P2 C32 C33 177.3(7) . .
C37 C32 C33 C34 -0.2(16) . .
P2 C32 C33 C34 179.9(9) . .
C32 C33 C34 C35 -2.0(18) . .
C33 C34 C35 C36 2.7(19) . .
C34 C35 C36 C37 -1.2(19) . .
C33 C32 C37 C36 1.7(17) . .
P2 C32 C37 C36 -178.4(9) . .
C35 C36 C37 C32 -1.0(19) . .
C2 B1 C38 C43 163.3(9) . .
C20 B1 C38 C43 -74.6(11) . .
Ir1 B1 C38 C43 42.0(11) . .
C2 B1 C38 C39 -19.4(15) . .
C20 B1 C38 C39 102.8(11) . .
Ir1 B1 C38 C39 -140.7(9) . .
C43 C38 C39 C40 2.9(15) . .
B1 C38 C39 C40 -174.5(10) . .
C38 C39 C40 C41 -0.8(17) . .
C39 C40 C41 C42 0.4(18) . .
C40 C41 C42 C43 -2.1(17) . .
C39 C38 C43 C42 -4.8(15) . .
B1 C38 C43 C42 172.8(10) . .
C39 C38 C43 P3 170.6(7) . .
B1 C38 C43 P3 -11.8(12) . .
C41 C42 C43 C38 4.4(16) . .
C41 C42 C43 P3 -170.5(8) . .
C44 P3 C43 C38 107.5(8) . .
C50 P3 C43 C38 -146.7(8) . .
Ir1 P3 C43 C38 -23.5(8) . .
C44 P3 C43 C42 -77.1(10) . .
C50 P3 C43 C42 28.7(10) . .
Ir1 P3 C43 C42 151.9(8) . .
C50 P3 C44 C45 -118.4(9) . .
C43 P3 C44 C45 -10.6(10) . .
Ir1 P3 C44 C45 108.7(9) . .
C50 P3 C44 C49 63.4(9) . .
C43 P3 C44 C49 171.1(8) . .
Ir1 P3 C44 C49 -69.5(9) . .
C49 C44 C45 C46 0.6(16) . .
P3 C44 C45 C46 -177.7(8) . .
C44 C45 C46 C47 1.1(17) . .
C45 C46 C47 C48 -2.5(19) . .
C46 C47 C48 C49 2(2) . .
C47 C48 C49 C44 -0.5(19) . .
C45 C44 C49 C48 -0.9(17) . .
P3 C44 C49 C48 177.4(9) . .
C44 P3 C50 C55 -156.9(10) . .
C43 P3 C50 C55 93.3(11) . .
Ir1 P3 C50 C55 -20.7(11) . .
C44 P3 C50 C51 27.5(11) . .
C43 P3 C50 C51 -82.3(11) . .
Ir1 P3 C50 C51 163.7(9) . .
C55 C50 C51 C52 0(2) . .
P3 C50 C51 C52 176.0(12) . .
C50 C51 C52 C53 1(3) . .
C51 C52 C53 C54 -1(3) . .
C52 C53 C54 C55 -1(3) . .
C51 C50 C55 C54 -2(2) . .
P3 C50 C55 C54 -177.9(11) . .
C53 C54 C55 C50 3(2) . .
C59 O2 C56 C57 35(6) . .
O2 C56 C57 C58 16(7) . .
C56 C57 C58 C59 -71(6) . .
C57 C58 C59 O2 78(5) . .
C56 O2 C59 C58 -70(5) . .
C61 C60 C61 O3 175(6) 2_556 .
C60 C61 O3 C62 69(7) . .
C61 O3 C62 C63 -135(3) . .
O3 C62 C63 O4 -160(5) . .
C62 C63 O4 C64 -166(5) . .
C63 O4 C64 C65 68(8) . .
O4 C64 C65 O5 -161(3) . .
C64 C65 O5 C66 130(5) . 2_556
C64 C65 O5 C66 -163(3) . .
C65 O5 C66 O5 -89(3) . 2_556
C66 O5 C66 O5 53(5) 2_556 2_556
C65 O5 C66 C66 -142(4) . 2_556
